data_7037773
loop_
_publ_author_name
'Milner, Lucy M.'
'Hall, Lewis M.'
'Pridmore, Natalie E.'
'Skeats, Matthew K.'
'Whitwood, Adrian C.'
'Lynam, Jason M.'
'Slattery, John M.'

_publ_section_title
;
 Access to novel fluorovinylidene ligands via exploitation of outer-sphere
 electrophilic fluorination: new insights into C-F bond formation and
 activation.
;
_journal_issue 4
_journal_name_full 'Dalton transactions (Cambridge, England : 2003)'
_journal_page_first 1717
_journal_page_last 1726
_journal_paper_doi 10.1039/c5dt04596g
_journal_volume 45
_journal_year 2016
_chemical_formula_moiety 'C49 H40.115 F0.885 P2 Ru, F6 P, C H2 Cl2'
_chemical_formula_sum 'C50 H42.115 Cl2 F6.885 P3 Ru'
_chemical_formula_weight 1038.64
_chemical_name_systematic
;
 ?
;
_space_group_crystal_system orthorhombic
_space_group_IT_number 61
_space_group_name_Hall '-P 2ac 2ab'
_space_group_name_H-M_alt 'P b c a'
_symmetry_space_group_name_Hall '-P 2ac 2ab'
_symmetry_space_group_name_H-M 'P b c a'
_atom_sites_solution_hydrogens geom
_atom_sites_solution_primary direct
_audit_creation_date 2014-11-07
_audit_creation_method
;
Olex2 1.2
(compiled 2014.09.19 svn.r3010 for OlexSys, GUI svn.r4874)
;
_audit_update_record
;
2014-12-19 deposited with the CCDC.
2015-12-14 downloaded from the CCDC.
;
_cell_angle_alpha 90
_cell_angle_beta 90
_cell_angle_gamma 90
_cell_formula_units_Z 8
_cell_length_a 17.5524(3)
_cell_length_b 19.8953(4)
_cell_length_c 25.3282(5)
_cell_measurement_reflns_used 11699
_cell_measurement_temperature 110.05(10)
_cell_measurement_theta_max 31.9980
_cell_measurement_theta_min 3.3790
_cell_volume 8844.9(3)
_computing_cell_refinement
;
CrysAlisPro, Agilent Technologies,
Version 1.171.37.34 (release 22-05-2014 CrysAlis171 .NET)
(compiled May 22 2014,16:03:01)
;
_computing_data_collection
;
CrysAlisPro, Agilent Technologies,
Version 1.171.37.34 (release 22-05-2014 CrysAlis171 .NET)
(compiled May 22 2014,16:03:01)
;
_computing_data_reduction
;
CrysAlisPro, Agilent Technologies,
Version 1.171.37.34 (release 22-05-2014 CrysAlis171 .NET)
(compiled May 22 2014,16:03:01)
;
_computing_molecular_graphics 'Olex2 (Dolomanov et al., 2009)'
_computing_publication_material 'Olex2 (Dolomanov et al., 2009)'
_computing_structure_refinement 'ShelXL (Sheldrick, 2008)'
_computing_structure_solution 'ShelXS (Sheldrick, 2008)'
_diffrn_ambient_environment N~2~
_diffrn_ambient_temperature 110.05(10)
_diffrn_detector 'CCD plate'
_diffrn_detector_area_resol_mean 16.1450
_diffrn_detector_type Eos
_diffrn_measured_fraction_theta_full 0.997
_diffrn_measured_fraction_theta_max 0.898
_diffrn_measurement_details
;
  1 omega  -38.00   31.00   1.0000   48.0000
omega____ theta____ kappa____ phi______ frames
    -      -25.0740   77.0000   60.0000 69

  2 omega  -32.00   21.00   1.0000   48.0000
omega____ theta____ kappa____ phi______ frames
    -      -25.0740   77.0000 -180.0000 53

  3 omega   29.00   69.00   1.0000   48.0000
omega____ theta____ kappa____ phi______ frames
    -       26.4802   77.0000 -120.0000 40
;
_diffrn_measurement_device 'four-circle diffractometer'
_diffrn_measurement_device_type 'SuperNova, Single source at offset, Eos'
_diffrn_measurement_method '\w scans'
_diffrn_orient_matrix_UB_11 -0.0293416000
_diffrn_orient_matrix_UB_12 -0.0041145000
_diffrn_orient_matrix_UB_13 0.0190323000
_diffrn_orient_matrix_UB_21 0.0170492000
_diffrn_orient_matrix_UB_22 -0.0304697000
_diffrn_orient_matrix_UB_23 0.0086093000
_diffrn_orient_matrix_UB_31 0.0219330000
_diffrn_orient_matrix_UB_32 0.0180850000
_diffrn_orient_matrix_UB_33 0.0186343000
_diffrn_radiation_monochromator mirror
_diffrn_radiation_probe x-ray
_diffrn_radiation_type MoK\a
_diffrn_radiation_wavelength 0.71073
_diffrn_reflns_av_R_equivalents 0.0297
_diffrn_reflns_av_unetI/netI 0.0380
_diffrn_reflns_laue_measured_fraction_full 0.997
_diffrn_reflns_laue_measured_fraction_max 0.898
_diffrn_reflns_limit_h_max 25
_diffrn_reflns_limit_h_min -19
_diffrn_reflns_limit_k_max 24
_diffrn_reflns_limit_k_min -28
_diffrn_reflns_limit_l_max 36
_diffrn_reflns_limit_l_min -28
_diffrn_reflns_number 33223
_diffrn_reflns_point_group_measured_fraction_full 0.997
_diffrn_reflns_point_group_measured_fraction_max 0.898
_diffrn_reflns_theta_full 25.242
_diffrn_reflns_theta_max 32.211
_diffrn_reflns_theta_min 2.851
_diffrn_source 'SuperNova (Mo) X-ray Source'
_exptl_absorpt_coefficient_mu 0.650
_exptl_absorpt_correction_T_max 0.919
_exptl_absorpt_correction_T_min 0.854
_exptl_absorpt_correction_type analytical
_exptl_absorpt_process_details
;
CrysAlisPro, Agilent Technologies,
Version 1.171.37.34 (release 22-05-2014 CrysAlis171 .NET)
(compiled May 22 2014,16:03:01)
Analytical numeric absorption correction using a multifaceted crystal
            model based on expressions derived by R.C. Clark & J.S. Reid.
(Clark, R. C. & Reid, J. S. (1995). Acta Cryst. A51, 887-897)
Empirical absorption correction using spherical harmonics,
 implemented in SCALE3 ABSPACK scaling algorithm.
;
_exptl_crystal_colour 'clear orange'
_exptl_crystal_colour_lustre clear
_exptl_crystal_colour_primary orange
_exptl_crystal_density_diffrn 1.560
_exptl_crystal_description block
_exptl_crystal_F_000 4216.6
_exptl_crystal_size_max 0.3926
_exptl_crystal_size_mid 0.2659
_exptl_crystal_size_min 0.1639
_refine_diff_density_max 0.623
_refine_diff_density_min -0.573
_refine_diff_density_rms 0.079
_refine_ls_extinction_method none
_refine_ls_goodness_of_fit_ref 1.049
_refine_ls_hydrogen_treatment constr
_refine_ls_matrix_type full
_refine_ls_number_parameters 604
_refine_ls_number_reflns 14037
_refine_ls_number_restraints 30
_refine_ls_restrained_S_all 1.050
_refine_ls_R_factor_all 0.0444
_refine_ls_R_factor_gt 0.0318
_refine_ls_shift/su_max 0.002
_refine_ls_shift/su_mean 0.000
_refine_ls_structure_factor_coef Fsqd
_refine_ls_weighting_details 'w=1/[\s^2^(Fo^2^)+(0.0297P)^2^+5.1321P] where P=(Fo^2^+2Fc^2^)/3'
_refine_ls_weighting_scheme calc
_refine_ls_wR_factor_gt 0.0730
_refine_ls_wR_factor_ref 0.0806
_reflns_Friedel_coverage 0.000
_reflns_number_gt 11505
_reflns_number_total 14037
_reflns_threshold_expression 'I > 2\s(I)'
_cod_data_source_file c5dt04596g2.cif
_cod_data_source_block '[3a]PF6_Orange_Form'
_cod_depositor_comments 'Adding full bibliography for 7037771--7037778.cif.'
_cod_database_code 7037773
_shelxl_version_number 2013-4
_chemical_oxdiff_formula 'C50 H42 Cl2 F7 P3 Ru1'
_chemical_oxdiff_usercomment LucyM-198
_shelx_space_group_comment
;
The symmetry employed for this shelxl refinement is uniquely defined
by the following loop, which should always be used as a source of
symmetry information in preference to the above space-group names.
They are only intended as comments.
;
_reflns_odcompleteness_completeness 99.46
_reflns_odcompleteness_iscentric 1
_reflns_odcompleteness_theta 26.32
_olex2_refinement_description
;
1. Fixed Uiso
 At 1.2 times of:
  All C(H) groups
2. Restrained distances
 F3A-F4A \\sim F4A-F5A \\sim F5A-F6A \\sim F6A-F3A
 with sigma of 0.02
3. Uiso/Uaniso restraints and constraints
Uanis(F5A) \\sim Ueq, Uanis(F3A) \\sim Ueq, Uanis(F6A) \\sim Ueq, Uanis(F4A)
\\sim Ueq: with sigma of 0.002 and sigma for terminal atoms of 0.004
Uanis(F3A) = Uanis(F5A)
Uanis(F6A) = Uanis(F4A)
4. Others
 Sof(F3A)=Sof(F4A)=Sof(F5A)=Sof(F6A)=1-FVAR(1)
 Sof(F3)=Sof(F4)=Sof(F5)=Sof(F6)=FVAR(1)
 Sof(H7)=1-FVAR(2)
 Sof(F1)=FVAR(2)
 Sof(H50C)=Sof(H50D)=Sof(Cl2A)=1-FVAR(3)
 Sof(H50A)=Sof(H50B)=Sof(Cl2)=FVAR(3)
5.a Aromatic/amide H refined with riding coordinates:
 C7(H7)
;
_olex2_computing_structure_refinement_long 'ShelXL (Sheldrick, 2008)'
_olex2_computing_structure_solution_long 'ShelXS (Sheldrick, 2008)'
_olex2_exptl_crystal_mounting_method 'oil on loop'
_olex2_submission_special_instructions 'No special instructions were received'

loop_
_space_group_symop_operation_xyz
'x, y, z'
'-x+1/2, -y, z+1/2'
'x+1/2, -y+1/2, -z'
'-x, y+1/2, -z+1/2'
'-x, -y, -z'
'x-1/2, y, -z-1/2'
'-x-1/2, y-1/2, z'
'x, -y-1/2, z-1/2'

loop_
_atom_site_label
_atom_site_type_symbol
_atom_site_fract_x
_atom_site_fract_y
_atom_site_fract_z
_atom_site_U_iso_or_equiv
_atom_site_adp_type
_atom_site_occupancy
_atom_site_site_symmetry_order
_atom_site_calc_flag
_atom_site_refinement_flags_posn
_atom_site_refinement_flags_adp
_atom_site_refinement_flags_occupancy
_atom_site_disorder_assembly
_atom_site_disorder_group
C1 C 0.41865(10) 0.72905(8) 0.74331(6) 0.0175(3) Uani 1 1 d . . . . .
H1 H 0.3903 0.7694 0.7394 0.021 Uiso 1 1 calc R . . . .
C2 C 0.48289(9) 0.70916(9) 0.71289(7) 0.0181(3) Uani 1 1 d . . . . .
H2 H 0.5047 0.7341 0.6847 0.022 Uiso 1 1 calc R . . . .
C3 C 0.50914(9) 0.64567(9) 0.73152(7) 0.0188(3) Uani 1 1 d . . . . .
H3 H 0.5511 0.6209 0.7180 0.023 Uiso 1 1 calc R . . . .
C4 C 0.46112(10) 0.62617(9) 0.77387(7) 0.0188(3) Uani 1 1 d . . . . .
H4 H 0.4658 0.5862 0.7941 0.023 Uiso 1 1 calc R . . . .
C5 C 0.40473(10) 0.67680(9) 0.78081(7) 0.0185(3) Uani 1 1 d . . . . .
H5 H 0.3647 0.6760 0.8060 0.022 Uiso 1 1 calc R . . . .
C6 C 0.39568(9) 0.54144(8) 0.68653(6) 0.0141(3) Uani 1 1 d . . . . .
C7 C 0.40955(10) 0.47575(8) 0.69018(7) 0.0180(3) Uani 1 1 d . . . . .
H7 H 0.3876 0.4553 0.7205 0.022 Uiso 0.115(5) 1 calc R . P A 2
C8 C 0.45212(9) 0.42891(8) 0.65655(7) 0.0169(3) Uani 1 1 d . . . . .
C9 C 0.48121(10) 0.44763(9) 0.60704(7) 0.0203(3) Uani 1 1 d . . . . .
H9 H 0.4736 0.4921 0.5945 0.024 Uiso 1 1 calc R . . . .
C10 C 0.52098(11) 0.40182(10) 0.57634(8) 0.0263(4) Uani 1 1 d . . . . .
H10 H 0.5393 0.4147 0.5425 0.032 Uiso 1 1 calc R . . . .
C11 C 0.53414(11) 0.33702(10) 0.59492(8) 0.0274(4) Uani 1 1 d . . . . .
H11 H 0.5616 0.3057 0.5740 0.033 Uiso 1 1 calc R . . . .
C12 C 0.50699(11) 0.31861(9) 0.64413(8) 0.0252(4) Uani 1 1 d . . . . .
H12 H 0.5168 0.2747 0.6571 0.030 Uiso 1 1 calc R . . . .
C13 C 0.46564(11) 0.36352(8) 0.67479(7) 0.0215(3) Uani 1 1 d . . . . .
H13 H 0.4465 0.3499 0.7082 0.026 Uiso 1 1 calc R . . . .
C14 C 0.23026(9) 0.55287(8) 0.75721(6) 0.0142(3) Uani 1 1 d . . . . .
C15 C 0.27705(10) 0.53239(9) 0.79889(6) 0.0177(3) Uani 1 1 d . . . . .
H15 H 0.3251 0.5534 0.8040 0.021 Uiso 1 1 calc R . . . .
C16 C 0.25390(11) 0.48153(9) 0.83282(7) 0.0216(3) Uani 1 1 d . . . . .
H16 H 0.2859 0.4683 0.8612 0.026 Uiso 1 1 calc R . . . .
C17 C 0.18415(11) 0.44997(9) 0.82538(7) 0.0247(4) Uani 1 1 d . . . . .
H17 H 0.1685 0.4152 0.8486 0.030 Uiso 1 1 calc R . . . .
C18 C 0.13734(11) 0.46938(9) 0.78387(8) 0.0248(4) Uani 1 1 d . . . . .
H18 H 0.0898 0.4476 0.7786 0.030 Uiso 1 1 calc R . . . .
C19 C 0.16023(10) 0.52076(8) 0.75005(7) 0.0181(3) Uani 1 1 d . . . . .
H19 H 0.1279 0.5341 0.7218 0.022 Uiso 1 1 calc R . . . .
C20 C 0.22542(9) 0.69704(8) 0.75553(6) 0.0139(3) Uani 1 1 d . . . . .
C21 C 0.23383(9) 0.76130(8) 0.73384(6) 0.0173(3) Uani 1 1 d . . . . .
H21 H 0.2549 0.7662 0.6995 0.021 Uiso 1 1 calc R . . . .
C22 C 0.21166(10) 0.81781(9) 0.76194(7) 0.0216(3) Uani 1 1 d . . . . .
H22 H 0.2172 0.8612 0.7468 0.026 Uiso 1 1 calc R . . . .
C23 C 0.18125(11) 0.81084(9) 0.81243(7) 0.0239(4) Uani 1 1 d . . . . .
H23 H 0.1655 0.8494 0.8316 0.029 Uiso 1 1 calc R . . . .
C24 C 0.17405(10) 0.74755(9) 0.83469(7) 0.0232(4) Uani 1 1 d . . . . .
H24 H 0.1540 0.7430 0.8693 0.028 Uiso 1 1 calc R . . . .
C25 C 0.19606(10) 0.69042(9) 0.80653(7) 0.0180(3) Uani 1 1 d . . . . .
H25 H 0.1911 0.6472 0.8220 0.022 Uiso 1 1 calc R . . . .
C26 C 0.18957(9) 0.61911(8) 0.66257(6) 0.0127(3) Uani 1 1 d . . . . .
C27 C 0.19691(9) 0.56413(8) 0.62854(6) 0.0161(3) Uani 1 1 d . . . . .
H27 H 0.2365 0.5324 0.6342 0.019 Uiso 1 1 calc R . . . .
C28 C 0.14709(10) 0.55534(9) 0.58655(7) 0.0196(3) Uani 1 1 d . . . . .
H28 H 0.1531 0.5182 0.5633 0.024 Uiso 1 1 calc R . . . .
C29 C 0.08841(10) 0.60100(9) 0.57865(7) 0.0194(3) Uani 1 1 d . . . . .
H29 H 0.0545 0.5955 0.5497 0.023 Uiso 1 1 calc R . . . .
C30 C 0.07922(9) 0.65496(9) 0.61312(7) 0.0185(3) Uani 1 1 d . . . . .
H30 H 0.0384 0.6857 0.6080 0.022 Uiso 1 1 calc R . . . .
C31 C 0.12968(9) 0.66407(8) 0.65509(6) 0.0160(3) Uani 1 1 d . . . . .
H31 H 0.1232 0.7009 0.6785 0.019 Uiso 1 1 calc R . . . .
C32 C 0.33868(9) 0.62273(8) 0.55805(6) 0.0143(3) Uani 1 1 d . . . . .
C33 C 0.33907(9) 0.55268(8) 0.56050(6) 0.0166(3) Uani 1 1 d . . . . .
H33 H 0.3563 0.5309 0.5917 0.020 Uiso 1 1 calc R . . . .
C34 C 0.31462(10) 0.51440(9) 0.51795(7) 0.0214(3) Uani 1 1 d . . . . .
H34 H 0.3159 0.4667 0.5199 0.026 Uiso 1 1 calc R . . . .
C35 C 0.28840(11) 0.54592(10) 0.47266(7) 0.0251(4) Uani 1 1 d . . . . .
H35 H 0.2701 0.5199 0.4439 0.030 Uiso 1 1 calc R . . . .
C36 C 0.28884(11) 0.61563(10) 0.46940(7) 0.0229(4) Uani 1 1 d . . . . .
H36 H 0.2714 0.6371 0.4382 0.028 Uiso 1 1 calc R . . . .
C37 C 0.31468(9) 0.65428(9) 0.51152(6) 0.0179(3) Uani 1 1 d . . . . .
H37 H 0.3160 0.7019 0.5087 0.022 Uiso 1 1 calc R . . . .
C38 C 0.47560(9) 0.68274(8) 0.58356(6) 0.0146(3) Uani 1 1 d . . . . .
C39 C 0.53040(9) 0.63364(8) 0.59458(7) 0.0173(3) Uani 1 1 d . . . . .
H39 H 0.5198 0.5997 0.6200 0.021 Uiso 1 1 calc R . . . .
C40 C 0.60012(10) 0.63401(9) 0.56876(7) 0.0218(3) Uani 1 1 d . . . . .
H40 H 0.6368 0.6002 0.5762 0.026 Uiso 1 1 calc R . . . .
C41 C 0.61616(10) 0.68408(10) 0.53198(7) 0.0241(4) Uani 1 1 d . . . . .
H41 H 0.6641 0.6848 0.5145 0.029 Uiso 1 1 calc R . . . .
C42 C 0.56230(10) 0.73282(10) 0.52090(7) 0.0239(4) Uani 1 1 d . . . . .
H42 H 0.5735 0.7669 0.4958 0.029 Uiso 1 1 calc R . . . .
C43 C 0.49151(10) 0.73237(9) 0.54622(7) 0.0200(3) Uani 1 1 d . . . . .
H43 H 0.4545 0.7656 0.5381 0.024 Uiso 1 1 calc R . . . .
C44 C 0.33217(9) 0.75337(8) 0.60836(6) 0.0144(3) Uani 1 1 d . . . . .
C45 C 0.36840(10) 0.81158(8) 0.62668(7) 0.0181(3) Uani 1 1 d . . . . .
H45 H 0.4209 0.8103 0.6357 0.022 Uiso 1 1 calc R . . . .
C46 C 0.32790(11) 0.87134(8) 0.63172(7) 0.0222(3) Uani 1 1 d . . . . .
H46 H 0.3528 0.9107 0.6441 0.027 Uiso 1 1 calc R . . . .
C47 C 0.25085(11) 0.87358(9) 0.61859(7) 0.0221(3) Uani 1 1 d . . . . .
H47 H 0.2232 0.9143 0.6224 0.027 Uiso 1 1 calc R . . . .
C48 C 0.21458(10) 0.81655(9) 0.59995(7) 0.0194(3) Uani 1 1 d . . . . .
H48 H 0.1622 0.8183 0.5907 0.023 Uiso 1 1 calc R . . . .
C49 C 0.25487(9) 0.75659(8) 0.59474(6) 0.0157(3) Uani 1 1 d . . . . .
H49 H 0.2298 0.7176 0.5819 0.019 Uiso 1 1 calc R . . . .
F1 F 0.38165(9) 0.44583(6) 0.73471(5) 0.0335(5) Uani 0.885(5) 1 d . . P A 1
P1 P 0.25769(2) 0.62494(2) 0.71656(2) 0.01138(7) Uani 1 1 d . . . . .
P2 P 0.38009(2) 0.67209(2) 0.61172(2) 0.01183(8) Uani 1 1 d . . . . .
Ru1 Ru 0.38877(2) 0.63246(2) 0.69965(2) 0.01055(3) Uani 1 1 d . . . . .
F2 F 0.18431(7) 0.33013(7) 0.49173(5) 0.0381(3) Uani 1 1 d . . . . .
F3 F 0.06673(8) 0.32971(11) 0.45756(9) 0.0585(7) Uani 0.932(4) 1 d . . P B 1
F3A F 0.0883(10) 0.3960(11) 0.4817(7) 0.029(4) Uani 0.068(4) 1 d . U P B 2
F4 F 0.11999(15) 0.42820(11) 0.47989(7) 0.0643(7) Uani 0.932(4) 1 d . . P B 1
F4A F 0.2001(12) 0.4225(10) 0.4548(9) 0.038(4) Uani 0.068(4) 1 d . U P B 2
F5 F 0.22131(8) 0.40322(10) 0.42831(9) 0.0574(7) Uani 0.932(4) 1 d . . P B 1
F5A F 0.2012(10) 0.3378(11) 0.4023(7) 0.029(4) Uani 0.068(4) 1 d . U P B 2
F6 F 0.16734(14) 0.30615(9) 0.40628(7) 0.0572(6) Uani 0.932(4) 1 d . . P B 1
F6A F 0.0892(11) 0.3143(10) 0.4274(9) 0.038(4) Uani 0.068(4) 1 d . U P B 2
F7 F 0.10305(7) 0.40384(7) 0.39450(5) 0.0324(3) Uani 1 1 d . . . . .
P3 P 0.14421(2) 0.36726(2) 0.44352(2) 0.01657(8) Uani 1 1 d . . . . .
C50 C 0.01940(11) 0.54888(11) 0.40869(8) 0.0300(4) Uani 1 1 d . . . . .
H50A H -0.0293 0.5649 0.4239 0.036 Uiso 0.78(4) 1 calc R . P C 1
H50B H 0.0269 0.5017 0.4199 0.036 Uiso 0.78(4) 1 calc R . P C 1
H50C H -0.0319 0.5553 0.4242 0.036 Uiso 0.22(4) 1 calc R . P C 2
H50D H 0.0391 0.5045 0.4201 0.036 Uiso 0.22(4) 1 calc R . P C 2
Cl1 Cl 0.01421(3) 0.55234(3) 0.33879(2) 0.03819(12) Uani 1 1 d . . . . .
Cl2 Cl 0.0948(4) 0.5985(4) 0.4333(2) 0.0375(7) Uani 0.78(4) 1 d . . P C 1
Cl2A Cl 0.0791(18) 0.6112(14) 0.4295(7) 0.040(3) Uani 0.22(4) 1 d . . P C 2

loop_
_atom_site_aniso_label
_atom_site_aniso_U_11
_atom_site_aniso_U_22
_atom_site_aniso_U_33
_atom_site_aniso_U_23
_atom_site_aniso_U_13
_atom_site_aniso_U_12
C1 0.0192(8) 0.0171(7) 0.0161(7) -0.0039(6) -0.0041(6) -0.0027(6)
C2 0.0165(7) 0.0204(7) 0.0176(8) 0.0005(6) -0.0035(6) -0.0069(6)
C3 0.0124(7) 0.0235(8) 0.0204(8) 0.0003(6) -0.0055(6) -0.0024(6)
C4 0.0168(7) 0.0236(8) 0.0158(7) 0.0031(6) -0.0065(6) -0.0041(6)
C5 0.0192(8) 0.0236(8) 0.0129(7) -0.0037(6) -0.0043(6) -0.0042(6)
C6 0.0131(7) 0.0171(7) 0.0122(7) 0.0005(6) 0.0013(5) -0.0007(6)
C7 0.0209(8) 0.0150(7) 0.0181(8) 0.0016(6) -0.0006(6) -0.0013(6)
C8 0.0154(7) 0.0140(7) 0.0213(8) -0.0013(6) -0.0051(6) -0.0002(6)
C9 0.0196(8) 0.0169(7) 0.0243(9) 0.0013(6) -0.0008(7) 0.0024(6)
C10 0.0248(9) 0.0266(9) 0.0275(10) -0.0021(7) 0.0021(7) 0.0041(8)
C11 0.0253(9) 0.0224(9) 0.0347(11) -0.0072(8) -0.0040(8) 0.0082(7)
C12 0.0288(9) 0.0151(7) 0.0318(10) -0.0036(7) -0.0101(8) 0.0044(7)
C13 0.0270(9) 0.0156(7) 0.0220(8) 0.0002(6) -0.0070(7) -0.0013(7)
C14 0.0155(7) 0.0134(6) 0.0137(7) 0.0002(5) 0.0036(6) -0.0001(6)
C15 0.0187(8) 0.0193(7) 0.0152(7) 0.0017(6) 0.0004(6) -0.0007(6)
C16 0.0274(9) 0.0224(8) 0.0149(8) 0.0047(6) 0.0021(7) 0.0033(7)
C17 0.0306(10) 0.0229(8) 0.0206(8) 0.0073(7) 0.0088(7) -0.0009(7)
C18 0.0224(9) 0.0238(9) 0.0282(9) 0.0043(7) 0.0054(7) -0.0064(7)
C19 0.0156(7) 0.0199(7) 0.0189(8) 0.0018(6) 0.0011(6) -0.0019(6)
C20 0.0125(7) 0.0161(7) 0.0130(7) -0.0026(5) -0.0006(5) 0.0006(6)
C21 0.0197(8) 0.0186(7) 0.0135(7) -0.0009(6) 0.0003(6) 0.0013(6)
C22 0.0251(9) 0.0174(7) 0.0223(9) -0.0018(6) 0.0008(7) 0.0015(7)
C23 0.0270(9) 0.0205(8) 0.0241(9) -0.0086(7) 0.0050(7) 0.0006(7)
C24 0.0257(9) 0.0257(8) 0.0184(8) -0.0062(7) 0.0074(7) -0.0035(7)
C25 0.0175(7) 0.0192(7) 0.0172(8) -0.0013(6) 0.0020(6) -0.0035(6)
C26 0.0119(6) 0.0155(7) 0.0107(6) 0.0009(5) -0.0001(5) -0.0023(5)
C27 0.0144(7) 0.0173(7) 0.0165(7) -0.0008(6) 0.0010(6) 0.0000(6)
C28 0.0189(8) 0.0233(8) 0.0167(8) -0.0045(6) -0.0001(6) -0.0024(7)
C29 0.0154(7) 0.0275(9) 0.0154(7) 0.0005(6) -0.0029(6) -0.0049(7)
C30 0.0137(7) 0.0232(8) 0.0185(8) 0.0025(6) -0.0021(6) 0.0008(6)
C31 0.0155(7) 0.0168(7) 0.0156(7) 0.0002(6) 0.0000(6) -0.0009(6)
C32 0.0119(7) 0.0186(7) 0.0124(7) -0.0013(6) 0.0011(5) -0.0003(6)
C33 0.0169(7) 0.0181(7) 0.0147(7) -0.0002(6) -0.0006(6) 0.0001(6)
C34 0.0262(9) 0.0200(8) 0.0179(8) -0.0048(6) 0.0013(7) -0.0019(7)
C35 0.0294(9) 0.0315(9) 0.0146(8) -0.0071(7) -0.0021(7) -0.0025(8)
C36 0.0252(9) 0.0313(9) 0.0122(7) -0.0009(7) -0.0028(6) 0.0026(7)
C37 0.0194(8) 0.0203(7) 0.0142(7) 0.0010(6) 0.0010(6) 0.0011(6)
C38 0.0140(7) 0.0173(7) 0.0126(7) -0.0008(6) 0.0016(6) -0.0017(6)
C39 0.0157(7) 0.0173(7) 0.0189(8) -0.0010(6) 0.0016(6) 0.0002(6)
C40 0.0156(8) 0.0277(9) 0.0219(8) -0.0053(7) 0.0023(6) 0.0022(7)
C41 0.0173(8) 0.0357(10) 0.0192(8) -0.0055(7) 0.0064(6) -0.0049(7)
C42 0.0240(9) 0.0304(9) 0.0174(8) 0.0023(7) 0.0055(7) -0.0061(7)
C43 0.0194(8) 0.0227(8) 0.0179(8) 0.0019(6) 0.0023(6) -0.0011(7)
C44 0.0163(7) 0.0150(7) 0.0119(7) 0.0018(5) 0.0021(6) 0.0006(6)
C45 0.0181(7) 0.0172(7) 0.0190(8) 0.0017(6) 0.0010(6) 0.0000(6)
C46 0.0274(9) 0.0146(7) 0.0246(9) 0.0010(6) 0.0022(7) 0.0001(7)
C47 0.0255(9) 0.0183(8) 0.0225(9) 0.0041(6) 0.0047(7) 0.0063(7)
C48 0.0181(8) 0.0230(8) 0.0172(8) 0.0041(6) 0.0023(6) 0.0042(6)
C49 0.0163(7) 0.0191(7) 0.0116(7) 0.0031(6) 0.0024(6) 0.0003(6)
F1 0.0548(10) 0.0181(6) 0.0277(8) 0.0070(5) 0.0197(6) 0.0023(6)
P1 0.01109(17) 0.01232(16) 0.01074(17) 0.00019(13) 0.00009(13) -0.00046(14)
P2 0.01235(17) 0.01213(17) 0.01102(17) 0.00072(13) 0.00036(14) 0.00019(14)
Ru1 0.01030(6) 0.01120(6) 0.01014(6) 0.00047(4) -0.00068(4) -0.00078(4)
F2 0.0350(7) 0.0480(8) 0.0312(6) 0.0154(6) -0.0127(5) 0.0067(6)
F3 0.0226(7) 0.0825(14) 0.0704(14) 0.0550(11) -0.0083(8) -0.0176(8)
F3A 0.029(4) 0.032(5) 0.027(4) -0.002(3) 0.002(3) 0.011(3)
F4 0.1088(18) 0.0483(11) 0.0359(9) -0.0199(8) -0.0132(10) 0.0399(12)
F4A 0.036(5) 0.036(5) 0.042(5) 0.002(3) -0.004(3) -0.009(3)
F5 0.0208(7) 0.0634(12) 0.0879(16) 0.0405(11) -0.0079(8) -0.0153(8)
F5A 0.029(4) 0.032(5) 0.027(4) -0.002(3) 0.002(3) 0.011(3)
F6 0.0938(16) 0.0371(9) 0.0408(9) -0.0131(7) -0.0073(9) 0.0243(11)
F6A 0.036(5) 0.036(5) 0.042(5) 0.002(3) -0.004(3) -0.009(3)
F7 0.0309(6) 0.0423(7) 0.0241(6) 0.0156(5) -0.0042(5) 0.0037(5)
P3 0.01488(19) 0.01820(19) 0.0166(2) 0.00306(15) -0.00223(15) -0.00095(16)
C50 0.0249(9) 0.0305(10) 0.0347(11) 0.0026(8) 0.0017(8) -0.0017(8)
Cl1 0.0348(3) 0.0456(3) 0.0342(3) -0.0057(2) -0.0023(2) 0.0027(2)
Cl2 0.0385(13) 0.0450(13) 0.0290(7) -0.0093(8) 0.0053(8) -0.0123(10)
Cl2A 0.041(6) 0.044(5) 0.035(3) -0.007(3) 0.005(3) -0.017(4)

loop_
_atom_type_symbol
_atom_type_description
_atom_type_scat_dispersion_real
_atom_type_scat_dispersion_imag
_atom_type_scat_source
C C 0.0033 0.0016 'International Tables Vol C Tables 4.2.6.8 and 6.1.1.4'
H H 0.0000 0.0000 'International Tables Vol C Tables 4.2.6.8 and 6.1.1.4'
Cl Cl 0.1484 0.1585 'International Tables Vol C Tables 4.2.6.8 and 6.1.1.4'
F F 0.0171 0.0103 'International Tables Vol C Tables 4.2.6.8 and 6.1.1.4'
P P 0.1023 0.0942 'International Tables Vol C Tables 4.2.6.8 and 6.1.1.4'
Ru Ru -1.2594 0.8363 'International Tables Vol C Tables 4.2.6.8 and 6.1.1.4'

loop_
_exptl_crystal_face_index_h
_exptl_crystal_face_index_k
_exptl_crystal_face_index_l
_exptl_crystal_face_perp_dist
_exptl_oxdiff_crystal_face_indexfrac_h
_exptl_oxdiff_crystal_face_indexfrac_k
_exptl_oxdiff_crystal_face_indexfrac_l
_exptl_oxdiff_crystal_face_x
_exptl_oxdiff_crystal_face_y
_exptl_oxdiff_crystal_face_z
0 1 3 0.1882 0.0000 1.0001 3.0000 0.0530 -0.0046 0.0740
1 -2 0 0.1029 1.0000 -1.9999 -0.0001 -0.0211 0.0780 -0.0142
1 1 -2 0.1113 0.9999 1.0000 -2.0001 -0.0715 -0.0306 0.0027
-1 -2 3 0.1300 -0.9999 -1.9999 3.0001 0.0947 0.0697 -0.0022
2 0 0 0.1100 1.9999 0.0001 -0.0002 -0.0587 0.0341 0.0439
0 1 -3 0.0942 -0.0000 0.9999 -3.0000 -0.0612 -0.0563 -0.0378
1 -2 2 0.1152 1.0000 -1.9999 1.9999 0.0169 0.0952 0.0230
-1 2 -2 0.1140 -1.0000 1.9999 -1.9999 -0.0169 -0.0952 -0.0230
1 -2 -3 0.0928 1.0000 -2.0000 -3.0001 -0.0782 0.0522 -0.0701
1 1 2 0.1853 1.0000 1.0001 1.9999 0.0046 0.0038 0.0773
-2 0 1 0.1371 -1.9999 -0.0000 1.0002 0.0777 -0.0255 -0.0252
-2 1 3 0.1650 -1.9999 1.0000 3.0002 0.1117 -0.0387 0.0301
0 -3 0 0.0964 0.0000 -3.0000 -0.0000 0.0123 0.0914 -0.0543
0 3 0 0.0675 -0.0000 3.0000 0.0000 -0.0123 -0.0914 0.0543
-2 -3 2 0.1065 -1.9999 -3.0000 2.0002 0.1091 0.0745 -0.0608

loop_
_geom_angle_atom_site_label_1
_geom_angle_atom_site_label_2
_geom_angle_atom_site_label_3
_geom_angle
C2 C1 H1 126.5
C2 C1 C5 107.06(15)
C2 C1 Ru1 71.63(9)
C5 C1 H1 126.5
C5 C1 Ru1 70.71(9)
Ru1 C1 H1 122.9
C1 C2 H2 125.6
C1 C2 C3 108.88(15)
C1 C2 Ru1 71.97(9)
C3 C2 H2 125.6
C3 C2 Ru1 71.87(9)
Ru1 C2 H2 122.3
C2 C3 H3 126.2
C2 C3 Ru1 71.63(9)
C4 C3 C2 107.51(15)
C4 C3 H3 126.2
C4 C3 Ru1 71.64(9)
Ru1 C3 H3 122.2
C3 C4 H4 125.9
C3 C4 C5 108.24(15)
C3 C4 Ru1 72.02(9)
C5 C4 H4 125.9
C5 C4 Ru1 71.00(9)
Ru1 C4 H4 122.8
C1 C5 H5 125.9
C1 C5 Ru1 72.54(9)
C4 C5 C1 108.29(15)
C4 C5 H5 125.9
C4 C5 Ru1 72.35(10)
Ru1 C5 H5 121.0
C7 C6 Ru1 164.16(14)
C6 C7 H7 113.7
C6 C7 C8 132.51(16)
C6 C7 F1 114.77(15)
C8 C7 H7 113.7
F1 C7 C8 112.66(14)
C9 C8 C7 122.36(15)
C13 C8 C7 118.99(16)
C13 C8 C9 118.63(16)
C8 C9 H9 119.7
C10 C9 C8 120.64(16)
C10 C9 H9 119.7
C9 C10 H10 119.9
C9 C10 C11 120.18(18)
C11 C10 H10 119.9
C10 C11 H11 120.2
C12 C11 C10 119.51(17)
C12 C11 H11 120.2
C11 C12 H12 119.6
C11 C12 C13 120.89(17)
C13 C12 H12 119.6
C8 C13 H13 119.9
C12 C13 C8 120.11(17)
C12 C13 H13 119.9
C15 C14 P1 119.91(12)
C19 C14 C15 118.78(15)
C19 C14 P1 121.12(12)
C14 C15 H15 119.7
C16 C15 C14 120.52(16)
C16 C15 H15 119.7
C15 C16 H16 119.9
C15 C16 C17 120.24(17)
C17 C16 H16 119.9
C16 C17 H17 120.1
C16 C17 C18 119.90(16)
C18 C17 H17 120.1
C17 C18 H18 120.0
C17 C18 C19 119.92(17)
C19 C18 H18 120.0
C14 C19 H19 119.7
C18 C19 C14 120.64(16)
C18 C19 H19 119.7
C21 C20 P1 118.12(12)
C25 C20 C21 119.22(15)
C25 C20 P1 122.60(12)
C20 C21 H21 119.7
C22 C21 C20 120.64(15)
C22 C21 H21 119.7
C21 C22 H22 120.1
C21 C22 C23 119.88(17)
C23 C22 H22 120.1
C22 C23 H23 120.0
C24 C23 C22 119.95(16)
C24 C23 H23 120.0
C23 C24 H24 119.8
C23 C24 C25 120.45(16)
C25 C24 H24 119.8
C20 C25 H25 120.1
C24 C25 C20 119.84(16)
C24 C25 H25 120.1
C27 C26 P1 116.90(12)
C31 C26 C27 119.20(14)
C31 C26 P1 123.84(12)
C26 C27 H27 119.6
C28 C27 C26 120.85(15)
C28 C27 H27 119.6
C27 C28 H28 120.1
C27 C28 C29 119.71(16)
C29 C28 H28 120.1
C28 C29 H29 120.0
C28 C29 C30 120.00(16)
C30 C29 H29 120.0
C29 C30 H30 119.9
C29 C30 C31 120.27(16)
C31 C30 H30 119.9
C26 C31 C30 119.94(15)
C26 C31 H31 120.0
C30 C31 H31 120.0
C33 C32 C37 119.12(15)
C33 C32 P2 120.12(12)
C37 C32 P2 120.32(12)
C32 C33 H33 119.6
C34 C33 C32 120.82(16)
C34 C33 H33 119.6
C33 C34 H34 120.1
C35 C34 C33 119.80(17)
C35 C34 H34 120.1
C34 C35 H35 120.0
C34 C35 C36 119.94(16)
C36 C35 H35 120.0
C35 C36 H36 119.7
C35 C36 C37 120.53(17)
C37 C36 H36 119.7
C32 C37 H37 120.1
C36 C37 C32 119.73(16)
C36 C37 H37 120.1
C39 C38 P2 118.04(12)
C43 C38 C39 119.46(15)
C43 C38 P2 121.88(13)
C38 C39 H39 119.7
C40 C39 C38 120.57(16)
C40 C39 H39 119.7
C39 C40 H40 120.1
C39 C40 C41 119.83(17)
C41 C40 H40 120.1
C40 C41 H41 120.0
C42 C41 C40 119.94(16)
C42 C41 H41 120.0
C41 C42 H42 119.7
C41 C42 C43 120.66(17)
C43 C42 H42 119.7
C38 C43 C42 119.55(17)
C38 C43 H43 120.2
C42 C43 H43 120.2
C45 C44 C49 118.91(15)
C45 C44 P2 120.54(12)
C49 C44 P2 119.89(12)
C44 C45 H45 119.8
C46 C45 C44 120.34(16)
C46 C45 H45 119.8
C45 C46 H46 120.0
C45 C46 C47 120.10(17)
C47 C46 H46 120.0
C46 C47 H47 119.9
C48 C47 C46 120.10(16)
C48 C47 H47 119.9
C47 C48 H48 120.0
C47 C48 C49 120.06(16)
C49 C48 H48 120.0
C44 C49 H49 119.8
C48 C49 C44 120.48(16)
C48 C49 H49 119.8
C14 P1 C20 103.25(7)
C14 P1 Ru1 114.26(5)
C20 P1 Ru1 110.61(5)
C26 P1 C14 101.53(7)
C26 P1 C20 104.58(7)
C26 P1 Ru1 120.75(5)
C32 P2 C38 97.84(7)
C32 P2 Ru1 123.11(5)
C38 P2 Ru1 110.21(5)
C44 P2 C32 104.96(7)
C44 P2 C38 107.51(7)
C44 P2 Ru1 111.63(5)
C1 Ru1 P1 101.01(4)
C1 Ru1 P2 100.98(4)
C2 Ru1 C1 36.40(6)
C2 Ru1 C3 36.50(6)
C2 Ru1 P1 136.77(5)
C2 Ru1 P2 87.82(4)
C3 Ru1 C1 61.11(6)
C3 Ru1 P1 148.54(5)
C3 Ru1 P2 110.78(5)
C4 Ru1 C1 61.07(6)
C4 Ru1 C2 60.58(6)
C4 Ru1 C3 36.33(6)
C4 Ru1 P1 113.19(5)
C4 Ru1 P2 146.37(4)
C5 Ru1 C1 36.75(6)
C5 Ru1 C2 60.83(6)
C5 Ru1 C3 61.07(6)
C5 Ru1 C4 36.65(6)
C5 Ru1 P1 88.87(5)
C5 Ru1 P2 137.34(5)
C6 Ru1 C1 154.17(7)
C6 Ru1 C2 129.60(7)
C6 Ru1 C3 96.67(7)
C6 Ru1 C4 93.34(7)
C6 Ru1 C5 122.69(7)
C6 Ru1 P1 91.99(5)
C6 Ru1 P2 99.31(5)
P1 Ru1 P2 97.466(14)
F2 P3 F3 89.35(8)
F2 P3 F6 89.27(8)
F2 P3 F7 179.18(8)
F3 P3 F7 90.06(7)
F3A P3 F2 88.3(7)
F3A P3 F4A 91.4(7)
F3A P3 F5A 178.4(10)
F3A P3 F7 91.8(7)
F4 P3 F2 91.60(8)
F4 P3 F3 90.00(12)
F4 P3 F6 179.00(10)
F4 P3 F7 88.97(8)
F4A P3 F2 84.5(9)
F4A P3 F5A 89.0(7)
F4A P3 F7 96.3(9)
F5 P3 F2 91.06(8)
F5 P3 F3 178.48(12)
F5 P3 F4 91.44(12)
F5 P3 F6 89.02(11)
F5 P3 F7 89.52(8)
F5A P3 F2 93.2(7)
F5A P3 F7 86.6(7)
F6 P3 F3 89.52(12)
F6 P3 F7 90.15(8)
F6A P3 F2 99.7(9)
F6A P3 F3A 91.4(7)
F6A P3 F4A 175.0(11)
F6A P3 F5A 88.1(7)
F6A P3 F7 79.5(9)
H50A C50 H50B 107.9
H50C C50 H50D 108.4
Cl1 C50 H50A 109.3
Cl1 C50 H50B 109.3
Cl1 C50 H50C 110.1
Cl1 C50 H50D 110.1
Cl2 C50 H50A 109.3
Cl2 C50 H50B 109.3
Cl2 C50 Cl1 111.7(2)
Cl2A C50 H50C 110.1
Cl2A C50 H50D 110.1
Cl2A C50 Cl1 108.2(6)

loop_
_geom_bond_atom_site_label_1
_geom_bond_atom_site_label_2
_geom_bond_distance
C1 H1 0.9500
C1 C2 1.422(2)
C1 C5 1.429(2)
C1 Ru1 2.2784(16)
C2 H2 0.9500
C2 C3 1.425(2)
C2 Ru1 2.2739(16)
C3 H3 0.9500
C3 C4 1.418(2)
C3 Ru1 2.2770(16)
C4 H4 0.9500
C4 C5 1.423(2)
C4 Ru1 2.2720(16)
C5 H5 0.9500
C5 Ru1 2.2544(16)
C6 C7 1.333(2)
C6 Ru1 1.8451(16)
C7 H7 0.9500
C7 C8 1.467(2)
C7 F1 1.366(2)
C8 C9 1.404(2)
C8 C13 1.401(2)
C9 H9 0.9500
C9 C10 1.387(2)
C10 H10 0.9500
C10 C11 1.392(3)
C11 H11 0.9500
C11 C12 1.384(3)
C12 H12 0.9500
C12 C13 1.389(3)
C13 H13 0.9500
C14 C15 1.398(2)
C14 C19 1.397(2)
C14 P1 1.8296(16)
C15 H15 0.9500
C15 C16 1.388(2)
C16 H16 0.9500
C16 C17 1.389(3)
C17 H17 0.9500
C17 C18 1.389(3)
C18 H18 0.9500
C18 C19 1.393(2)
C19 H19 0.9500
C20 C21 1.399(2)
C20 C25 1.397(2)
C20 P1 1.8311(16)
C21 H21 0.9500
C21 C22 1.387(2)
C22 H22 0.9500
C22 C23 1.393(3)
C23 H23 0.9500
C23 C24 1.385(3)
C24 H24 0.9500
C24 C25 1.396(2)
C25 H25 0.9500
C26 C27 1.399(2)
C26 C31 1.393(2)
C26 P1 1.8202(16)
C27 H27 0.9500
C27 C28 1.388(2)
C28 H28 0.9500
C28 C29 1.388(2)
C29 H29 0.9500
C29 C30 1.393(2)
C30 H30 0.9500
C30 C31 1.395(2)
C31 H31 0.9500
C32 C33 1.395(2)
C32 C37 1.400(2)
C32 P2 1.8277(16)
C33 H33 0.9500
C33 C34 1.388(2)
C34 H34 0.9500
C34 C35 1.386(3)
C35 H35 0.9500
C35 C36 1.389(3)
C36 H36 0.9500
C36 C37 1.391(2)
C37 H37 0.9500
C38 C39 1.399(2)
C38 C43 1.395(2)
C38 P2 1.8343(16)
C39 H39 0.9500
C39 C40 1.387(2)
C40 H40 0.9500
C40 C41 1.393(3)
C41 H41 0.9500
C41 C42 1.383(3)
C42 H42 0.9500
C42 C43 1.398(2)
C43 H43 0.9500
C44 C45 1.400(2)
C44 C49 1.401(2)
C44 P2 1.8248(16)
C45 H45 0.9500
C45 C46 1.391(2)
C46 H46 0.9500
C46 C47 1.393(3)
C47 H47 0.9500
C47 C48 1.384(3)
C48 H48 0.9500
C48 C49 1.393(2)
C49 H49 0.9500
P1 Ru1 2.3451(4)
P2 Ru1 2.3675(4)
F2 P3 1.5911(12)
F3 P3 1.5919(14)
F3A P3 1.492(17)
F4 P3 1.5809(16)
F4A P3 1.501(19)
F5 P3 1.5786(15)
F5A P3 1.560(16)
F6 P3 1.5914(15)
F6A P3 1.487(18)
F7 P3 1.6103(12)
C50 H50A 0.9900
C50 H50B 0.9900
C50 H50C 0.9900
C50 H50D 0.9900
C50 Cl1 1.774(2)
C50 Cl2 1.765(5)
C50 Cl2A 1.706(16)

loop_
_geom_torsion_atom_site_label_1
_geom_torsion_atom_site_label_2
_geom_torsion_atom_site_label_3
_geom_torsion_atom_site_label_4
_geom_torsion
C1 C2 C3 C4 -0.23(18)
C1 C2 C3 Ru1 62.86(11)
C2 C1 C5 C4 1.15(18)
C2 C1 C5 Ru1 -62.83(11)
C2 C3 C4 C5 0.94(18)
C2 C3 C4 Ru1 63.08(11)
C3 C4 C5 C1 -1.31(19)
C3 C4 C5 Ru1 62.79(12)
C5 C1 C2 C3 -0.57(18)
C5 C1 C2 Ru1 62.22(11)
C6 C7 C8 C9 -7.6(3)
C6 C7 C8 C13 171.17(19)
C7 C6 Ru1 C1 15.7(6)
C7 C6 Ru1 C2 62.2(5)
C7 C6 Ru1 C3 44.7(5)
C7 C6 Ru1 C4 8.4(5)
C7 C6 Ru1 C5 -15.1(5)
C7 C6 Ru1 P1 -105.0(5)
C7 C6 Ru1 P2 157.1(5)
C7 C8 C9 C10 -179.81(17)
C7 C8 C13 C12 -178.82(16)
C8 C9 C10 C11 -1.6(3)
C9 C8 C13 C12 0.0(3)
C9 C10 C11 C12 0.3(3)
C10 C11 C12 C13 1.2(3)
C11 C12 C13 C8 -1.3(3)
C13 C8 C9 C10 1.5(3)
C14 C15 C16 C17 0.6(3)
C15 C14 C19 C18 0.1(2)
C15 C14 P1 C20 -82.42(14)
C15 C14 P1 C26 169.39(13)
C15 C14 P1 Ru1 37.76(14)
C15 C16 C17 C18 -0.1(3)
C16 C17 C18 C19 -0.5(3)
C17 C18 C19 C14 0.4(3)
C19 C14 C15 C16 -0.7(2)
C19 C14 P1 C20 92.59(14)
C19 C14 P1 C26 -15.59(15)
C19 C14 P1 Ru1 -147.23(12)
C20 C21 C22 C23 0.5(3)
C21 C20 C25 C24 1.4(2)
C21 C20 P1 C14 -176.29(13)
C21 C20 P1 C26 -70.41(14)
C21 C20 P1 Ru1 61.06(13)
C21 C22 C23 C24 0.7(3)
C22 C23 C24 C25 -0.9(3)
C23 C24 C25 C20 -0.1(3)
C25 C20 C21 C22 -1.6(2)
C25 C20 P1 C14 6.52(15)
C25 C20 P1 C26 112.40(14)
C25 C20 P1 Ru1 -116.13(13)
C26 C27 C28 C29 -1.1(3)
C27 C26 C31 C30 -1.8(2)
C27 C26 P1 C14 -67.65(13)
C27 C26 P1 C20 -174.79(12)
C27 C26 P1 Ru1 59.90(13)
C27 C28 C29 C30 -0.7(3)
C28 C29 C30 C31 1.2(3)
C29 C30 C31 C26 0.1(3)
C31 C26 C27 C28 2.3(2)
C31 C26 P1 C14 109.36(14)
C31 C26 P1 C20 2.22(15)
C31 C26 P1 Ru1 -123.09(12)
C32 C33 C34 C35 -1.0(3)
C33 C32 C37 C36 2.5(2)
C33 C32 P2 C38 94.00(14)
C33 C32 P2 C44 -155.44(13)
C33 C32 P2 Ru1 -26.40(16)
C33 C34 C35 C36 2.0(3)
C34 C35 C36 C37 -0.7(3)
C35 C36 C37 C32 -1.6(3)
C37 C32 C33 C34 -1.3(2)
C37 C32 P2 C38 -78.33(14)
C37 C32 P2 C44 32.22(15)
C37 C32 P2 Ru1 161.26(11)
C38 C39 C40 C41 0.7(3)
C39 C38 C43 C42 -0.8(3)
C39 C38 P2 C32 -88.85(14)
C39 C38 P2 C44 162.69(13)
C39 C38 P2 Ru1 40.81(14)
C39 C40 C41 C42 -0.7(3)
C40 C41 C42 C43 -0.1(3)
C41 C42 C43 C38 0.9(3)
C43 C38 C39 C40 0.0(3)
C43 C38 P2 C32 82.06(15)
C43 C38 P2 C44 -26.40(16)
C43 C38 P2 Ru1 -148.28(13)
C44 C45 C46 C47 0.1(3)
C45 C44 C49 C48 -0.8(2)
C45 C44 P2 C32 -152.82(13)
C45 C44 P2 C38 -49.39(15)
C45 C44 P2 Ru1 71.60(14)
C45 C46 C47 C48 -0.7(3)
C46 C47 C48 C49 0.6(3)
C47 C48 C49 C44 0.1(2)
C49 C44 C45 C46 0.7(2)
C49 C44 P2 C32 36.63(14)
C49 C44 P2 C38 140.06(13)
C49 C44 P2 Ru1 -98.95(13)
F1 C7 C8 C9 175.39(16)
F1 C7 C8 C13 -5.9(2)
P1 C14 C15 C16 174.47(13)
P1 C14 C19 C18 -174.93(14)
P1 C20 C21 C22 -178.85(13)
P1 C20 C25 C24 178.52(13)
P1 C26 C27 C28 179.48(13)
P1 C26 C31 C30 -178.74(13)
P2 C32 C33 C34 -173.73(13)
P2 C32 C37 C36 174.96(13)
P2 C38 C39 C40 171.18(13)
P2 C38 C43 C42 -171.61(14)
P2 C44 C45 C46 -169.99(13)
P2 C44 C49 C48 169.95(12)
Ru1 C1 C2 C3 -62.79(11)
Ru1 C1 C5 C4 63.98(11)
Ru1 C2 C3 C4 -63.09(11)
Ru1 C3 C4 C5 -62.14(11)
Ru1 C4 C5 C1 -64.10(11)
Ru1 C6 C7 C8 -123.6(5)
Ru1 C6 C7 F1 53.4(6)
